data_2242645
loop_
_publ_author_name
'Kubono, Koji'
'Tani, Keita'
'Omote, Masaaki'
'Ogawa, Futa'
'Matsumoto, Taisuke'

_publ_section_title
;
 Crystal Structure of (<i>E</i>)-2-(3,3,3-trifluoroprop-1-en-1-yl)aniline
;
_journal_coeditor_code IS5499
_journal_issue 10
_journal_name_full 'Acta Crystallographica Section E'
_journal_page_first 1448
_journal_page_last 1450
_journal_paper_doi 10.1107/S2056989018012756
_journal_volume 74
_journal_year 2018
_chemical_formula_iupac 'C9 H8 F3 N'
_chemical_formula_moiety 'C9 H8 F3 N'
_chemical_formula_sum 'C9 H8 F3 N'
_chemical_formula_weight 187.16
_chemical_name_systematic
;
(<i>E</i>)-2-(3,3,3-trifluoroprop-1-en-1-yl)aniline
;
_space_group_crystal_system monoclinic
_space_group_IT_number 14
_space_group_name_Hall '-P 2ybc'
_space_group_name_H-M_alt 'P 1 21/c 1'
_symmetry_space_group_name_Hall '-P 2ybc'
_symmetry_space_group_name_H-M 'P 1 21/c 1'
_atom_sites_solution_hydrogens geom
_atom_sites_solution_primary direct
_atom_sites_solution_secondary difmap
_cell_angle_alpha 90.0000
_cell_angle_beta 96.243(7)
_cell_angle_gamma 90.0000
_cell_formula_units_Z 4
_cell_length_a 7.3925(4)
_cell_length_b 6.2777(3)
_cell_length_c 18.6065(9)
_cell_measurement_reflns_used 4006
_cell_measurement_temperature 123
_cell_measurement_theta_max 68.16
_cell_measurement_theta_min 4.78
_cell_volume 858.37(8)
_computing_cell_refinement
;
RAPID-AUTO (Rigaku, 2006)
;
_computing_data_collection
;
RAPID-AUTO (Rigaku, 2006)
;
_computing_data_reduction
;
RAPID-AUTO (Rigaku, 2006)
;
_computing_molecular_graphics
;
PLATON (Spek, 2009)
;
_computing_publication_material
;
CrystalStructure (Rigaku, 2016)
;
_computing_structure_refinement
;
<i>SHELXL2014/7</i> (Sheldrick, 2015)
;
_computing_structure_solution
;
SIR92 (Altomare <i>et al.</i>,  1993)
;
_diffrn_ambient_temperature 123
_diffrn_detector_area_resol_mean 10.000
_diffrn_measured_fraction_theta_full 0.995
_diffrn_measured_fraction_theta_max 0.993
_diffrn_measurement_device_type 'Rigaku R-AXIS RAPID'
_diffrn_measurement_method \w
_diffrn_radiation_type 'Cu K\a'
_diffrn_radiation_wavelength 1.54187
_diffrn_reflns_av_R_equivalents 0.0488
_diffrn_reflns_limit_h_max 8
_diffrn_reflns_limit_h_min -8
_diffrn_reflns_limit_k_max 7
_diffrn_reflns_limit_k_min -6
_diffrn_reflns_limit_l_max 22
_diffrn_reflns_limit_l_min -22
_diffrn_reflns_number 4753
_diffrn_reflns_theta_full 67.687
_diffrn_reflns_theta_max 68.221
_diffrn_reflns_theta_min 4.782
_diffrn_standards_number 0
_exptl_absorpt_coefficient_mu 1.156
_exptl_absorpt_correction_T_max 0.912
_exptl_absorpt_correction_T_min 0.543
_exptl_absorpt_correction_type multi-scan
_exptl_absorpt_process_details
;
(<i>ABSCOR</i>; Higashi, 1995)
;
_exptl_crystal_colour colourless
_exptl_crystal_density_diffrn 1.448
_exptl_crystal_density_method 'not measured'
_exptl_crystal_description platelet
_exptl_crystal_F_000 384.00
_exptl_crystal_size_max 0.400
_exptl_crystal_size_mid 0.260
_exptl_crystal_size_min 0.080
_refine_diff_density_max 0.49
_refine_diff_density_min -0.39
_refine_ls_extinction_method none
_refine_ls_goodness_of_fit_ref 1.033
_refine_ls_hydrogen_treatment mixed
_refine_ls_number_parameters 126
_refine_ls_number_reflns 1566
_refine_ls_number_restraints 0
_refine_ls_R_factor_all 0.0795
_refine_ls_R_factor_gt 0.0612
_refine_ls_shift/su_max 0.000
_refine_ls_structure_factor_coef Fsqd
_refine_ls_weighting_details 'w = 1/[\s^2^(Fo^2^)+(0.1029P)^2^+0.1188P] where P=(Fo^2^+2Fc^2^)/3'
_refine_ls_weighting_scheme calc
_refine_ls_wR_factor_gt 0.1614
_refine_ls_wR_factor_ref 0.1754
_reflns_number_gt 1178
_reflns_number_total 1566
_reflns_threshold_expression F^2^>2.0\s(F^2^)
_cod_data_source_file is5499sup1.cif
_cod_data_source_block I
_cod_database_code 2242645

loop_
_space_group_symop_id
_space_group_symop_operation_xyz
1 +X,+Y,+Z
2 -X,1/2+Y,1/2-Z
3 -X,-Y,-Z
4 +X,-1/2-Y,-1/2+Z

loop_
_atom_site_type_symbol
_atom_site_label
_atom_site_fract_x
_atom_site_fract_y
_atom_site_fract_z
_atom_site_U_iso_or_equiv
_atom_site_adp_type
_atom_site_calc_flag
_atom_site_occupancy
F F1 0.2762(3) -0.0078(3) 0.52691(8) 0.0597(7) Uani d 1
F F2 0.3860(2) -0.3171(3) 0.51696(8) 0.0569(6) Uani d 1
F F3 0.0979(2) -0.2730(4) 0.50888(9) 0.0661(7) Uani d 1
N N4 0.3895(3) 0.4055(4) 0.31939(13) 0.0343(6) Uani d 1
C C5 0.3078(3) 0.2521(4) 0.27331(13) 0.0272(6) Uani d 1
C C6 0.2853(3) 0.2886(4) 0.19799(12) 0.0293(6) Uani d 1
H H6 0.3289 0.4171 0.1791 0.035 Uiso calc 1
C C7 0.2009(3) 0.1398(4) 0.15202(13) 0.0311(6) Uani d 1
H H7 0.1863 0.1670 0.1015 0.037 Uiso calc 1
C C8 0.1362(4) -0.0502(4) 0.17775(12) 0.0311(6) Uani d 1
H H8 0.0788 -0.1528 0.1453 0.037 Uiso calc 1
C C9 0.1567(3) -0.0871(4) 0.25119(12) 0.0276(6) Uani d 1
H H9 0.1123 -0.2164 0.2691 0.033 Uiso calc 1
C C10 0.2413(3) 0.0608(4) 0.30004(11) 0.0220(6) Uani d 1
C C11 0.2527(3) 0.0253(4) 0.37877(12) 0.0276(6) Uani d 1
H H11 0.2651 0.1475 0.4090 0.033 Uiso calc 1
C C12 0.2471(3) -0.1615(4) 0.41076(12) 0.0310(6) Uani d 1
H H12 0.2410 -0.2856 0.3814 0.037 Uiso calc 1
C C13 0.2497(4) -0.1887(4) 0.48945(13) 0.0346(7) Uani d 1
H H4A 0.448(4) 0.362(6) 0.3618(18) 0.070(11) Uiso d 1
H H4B 0.448(5) 0.497(5) 0.2944(18) 0.067(11) Uiso d 1

loop_
_atom_site_aniso_label
_atom_site_aniso_U_11
_atom_site_aniso_U_22
_atom_site_aniso_U_33
_atom_site_aniso_U_12
_atom_site_aniso_U_13
_atom_site_aniso_U_23
F1 0.1045(18) 0.0494(12) 0.0245(8) 0.0050(11) 0.0032(10) -0.0071(8)
F2 0.0673(13) 0.0635(13) 0.0370(10) 0.0222(10) -0.0073(9) 0.0154(8)
F3 0.0571(12) 0.1073(17) 0.0329(9) -0.0274(11) -0.0002(8) 0.0251(10)
N4 0.0379(14) 0.0297(13) 0.0346(13) -0.0050(11) 0.0003(11) -0.0022(11)
C5 0.0267(13) 0.0255(13) 0.0292(13) 0.0036(11) 0.0021(10) -0.0008(11)
C6 0.0319(14) 0.0290(14) 0.0271(13) 0.0045(12) 0.0035(10) 0.0050(11)
C7 0.0310(14) 0.0389(16) 0.0236(12) 0.0041(12) 0.0035(10) 0.0037(11)
C8 0.0332(15) 0.0355(15) 0.0239(13) -0.0023(12) 0.0000(11) -0.0043(11)
C9 0.0295(13) 0.0276(14) 0.0254(12) 0.0026(12) 0.0009(10) 0.0004(11)
C10 0.0211(13) 0.0241(13) 0.0201(11) 0.0020(10) -0.0010(9) -0.0007(10)
C11 0.0295(15) 0.0293(14) 0.0232(12) 0.0010(11) -0.0008(10) -0.0024(10)
C12 0.0388(15) 0.0315(15) 0.0218(12) 0.0012(12) -0.0008(11) 0.0002(11)
C13 0.0400(16) 0.0373(16) 0.0254(13) 0.0004(13) -0.0013(11) 0.0035(11)

loop_
_atom_type_symbol
_atom_type_description
_atom_type_scat_dispersion_real
_atom_type_scat_dispersion_imag
_atom_type_scat_source
C C 0.0181 0.0091
;
International Tables for Crystallography
(Vol. C, Tables 4.2.6.8 and 6.1.1.4)
;
H H 0.0000 0.0000
;
International Tables for Crystallography
(Vol. C, Table 6.1.1.4)
;
N N 0.0311 0.0180
;
International Tables for Crystallography
(Vol. C, Tables 4.2.6.8 and 6.1.1.4)
;
F F 0.0727 0.0534
;
International Tables for Crystallography
(Vol. C, Tables 4.2.6.8 and 6.1.1.4)
;

loop_
_geom_angle_atom_site_label_1
_geom_angle_atom_site_label_2
_geom_angle_atom_site_label_3
_geom_angle
C5 N4 H4A 118(2)
C5 N4 H4B 109(2)
H4A N4 H4B 116(3)
N4 C5 C10 121.3(2)
N4 C5 C6 119.9(2)
C10 C5 C6 118.7(2)
C7 C6 C5 120.3(2)
C7 C6 H6 119.8
C5 C6 H6 119.8
C6 C7 C8 121.4(2)
C6 C7 H7 119.3
C8 C7 H7 119.3
C9 C8 C7 118.7(2)
C9 C8 H8 120.6
C7 C8 H8 120.6
C8 C9 C10 121.8(2)
C8 C9 H9 119.1
C10 C9 H9 119.1
C9 C10 C5 119.0(2)
C9 C10 C11 121.2(2)
C5 C10 C11 119.7(2)
C12 C11 C10 125.6(2)
C12 C11 H11 117.2
C10 C11 H11 117.2
C11 C12 C13 123.7(2)
C11 C12 H12 118.1
C13 C12 H12 118.1
F3 C13 F1 106.1(2)
F3 C13 F2 106.1(2)
F1 C13 F2 104.4(2)
F3 C13 C12 113.4(2)
F1 C13 C12 113.9(2)
F2 C13 C12 112.1(2)

loop_
_geom_bond_atom_site_label_1
_geom_bond_atom_site_label_2
_geom_bond_distance
F1 C13 1.336(3)
F2 C13 1.348(3)
F3 C13 1.326(3)
N4 C5 1.383(3)
N4 H4A 0.90(3)
N4 H4B 0.88(3)
C5 C10 1.409(3)
C5 C6 1.412(3)
C6 C7 1.371(3)
C6 H6 0.9500
C7 C8 1.389(4)
C7 H7 0.9500
C8 C9 1.378(3)
C8 H8 0.9500
C9 C10 1.398(3)
C9 H9 0.9500
C10 C11 1.475(3)
C11 C12 1.318(3)
C11 H11 0.9500
C12 C13 1.472(3)
C12 H12 0.9500

loop_
_geom_hbond_atom_site_label_D
_geom_hbond_atom_site_label_H
_geom_hbond_atom_site_label_A
_geom_hbond_site_symmetry_A
_geom_hbond_distance_DH
_geom_hbond_distance_HA
_geom_hbond_distance_DA
_geom_hbond_angle_DHA
_geom_hbond_publ_flag
N4 H4A F2 3_656 0.90(3) 2.46(4) 3.352(3) 169(3) yes
C12 H12 N4 1_545 0.95 2.56 3.432(4) 152 yes
N4 H4B Cg1 2_655 0.88(3) 2.59(4) 3.315(2) 140(3) yes
C9 H9 Cg1 2_545 0.95 2.73 3.480(3) 136 yes

loop_
_geom_torsion_atom_site_label_1
_geom_torsion_atom_site_label_2
_geom_torsion_atom_site_label_3
_geom_torsion_atom_site_label_4
_geom_torsion
N4 C5 C6 C7 -178.5(2)
C10 C5 C6 C7 -0.3(4)
C5 C6 C7 C8 -0.3(4)
C6 C7 C8 C9 0.5(4)
C7 C8 C9 C10 -0.3(4)
C8 C9 C10 C5 -0.2(4)
C8 C9 C10 C11 176.3(2)
N4 C5 C10 C9 178.7(2)
C6 C5 C10 C9 0.5(3)
N4 C5 C10 C11 2.2(4)
C6 C5 C10 C11 -176.1(2)
C9 C10 C11 C12 24.6(4)
C5 C10 C11 C12 -158.9(3)
C10 C11 C12 C13 -176.8(2)
C11 C12 C13 F3 115.4(3)
C11 C12 C13 F1 -6.2(4)
C11 C12 C13 F2 -124.5(3)

_cod_database_fobs_code 2242645
